data_7003561
loop_
_publ_author_name
'Chaves, S\'ilvia'
'Gil, Marco'
'Can\'ario, S\'onia'
'Jelic, Ratomir'
'Rom\~ao, Maria Jo\~ao'
'Trinc\~ao, Jos\'e'
'Herdtweck, Eberhardt'
'Sousa, Joana'
'Diniz, Carmen'
'Fresco, Paula'
'Santos, M. Am\'elia'

_publ_section_title
;
 Biologically relevant O,S-donor compounds. Synthesis, molybdenum
 complexation and xanthine oxidase inhibition
;
_journal_issue 13
_journal_name_full 'Dalton Transactions'
_journal_page_first 1773
_journal_page_last 1782
_journal_paper_doi 10.1039/b717172b
_journal_year 2008
_chemical_formula_moiety 'C12 H10 Mo2 O9 S2'
_chemical_formula_sum 'C12 H10 Mo2 O9 S2'
_chemical_formula_weight 554.22
_chemical_name_systematic ?
_space_group_IT_number 14
_symmetry_cell_setting monoclinic
_symmetry_Int_Tables_number 14
_symmetry_space_group_name_Hall '-P 2yn'
_symmetry_space_group_name_H-M 'P 1 21/n 1'
_atom_sites_solution_hydrogens geom
_atom_sites_solution_primary direct
_atom_sites_solution_secondary difmap
_cell_angle_alpha 90
_cell_angle_beta 105.8518(6)
_cell_angle_gamma 90
_cell_formula_units_Z 4
_cell_length_a 8.2509(1)
_cell_length_b 13.9940(2)
_cell_length_c 14.6426(2)
_cell_measurement_reflns_used 3102
_cell_measurement_temperature 173(1)
_cell_measurement_theta_max 25.32
_cell_measurement_theta_min 2.05
_cell_volume 1626.39(4)
_computing_cell_refinement 'DENZO (Nonius, 2001b)'
_computing_data_collection 'Kappa-CCD Control Software (Nonius, 2001a)'
_computing_data_reduction 'DENZO (Nonius, 2001b)'
_computing_molecular_graphics 'PLATON (Spek, 2007)'
_computing_publication_material 'PLATON (Spek, 2007)'
_computing_structure_refinement 'SHELXL97 (Sheldrick, 1998)'
_computing_structure_solution 'SIR92 (Altomare, 1994)'
_diffrn_ambient_temperature 173(1)
_diffrn_detector ' CCD plate '
_diffrn_detector_area_resol_mean 18
_diffrn_measured_fraction_theta_full 0.999
_diffrn_measured_fraction_theta_max 0.999
_diffrn_measurement_device ' \k-geometry diffractometer '
_diffrn_measurement_device_type ' Nonius \k-CCD diffractometer'
_diffrn_measurement_method ' phi- and omega-rotation '
_diffrn_radiation_monochromator graphite
_diffrn_radiation_source 'NONIUS FR 591 rotating anode'
_diffrn_radiation_type 'Mo K\a'
_diffrn_radiation_wavelength 0.71073
_diffrn_reflns_av_R_equivalents 0.034
_diffrn_reflns_av_sigmaI/netI 0.0165
_diffrn_reflns_limit_h_max 9
_diffrn_reflns_limit_h_min -9
_diffrn_reflns_limit_k_max 16
_diffrn_reflns_limit_k_min -16
_diffrn_reflns_limit_l_max 17
_diffrn_reflns_limit_l_min -17
_diffrn_reflns_number 40422
_diffrn_reflns_theta_full 25.32
_diffrn_reflns_theta_max 25.32
_diffrn_reflns_theta_min 2.05
_diffrn_standards_decay_% 0
_exptl_absorpt_coefficient_mu 1.845
_exptl_absorpt_correction_T_max 0.833
_exptl_absorpt_correction_T_min 0.639
_exptl_absorpt_correction_type multi-scan
_exptl_absorpt_process_details '(applied during the scaling procedure; Nonius, 2001b)'
_exptl_crystal_colour yellow
_exptl_crystal_density_diffrn 2.263
_exptl_crystal_density_meas ?
_exptl_crystal_density_method none
_exptl_crystal_description prism
_exptl_crystal_F_000 1080
_exptl_crystal_size_max 0.23
_exptl_crystal_size_mid 0.15
_exptl_crystal_size_min 0.10
_refine_diff_density_max 0.300
_refine_diff_density_min -0.308
_refine_diff_density_rms 0.060
_refine_ls_extinction_coef 0.00071(11)
_refine_ls_extinction_expression Fc^*^=kFc[1+0.001xFc^2^\l^3^/sin(2\q)]^-1/4^
_refine_ls_extinction_method SHELXL
_refine_ls_goodness_of_fit_ref 1.139
_refine_ls_hydrogen_treatment constr
_refine_ls_matrix_type full
_refine_ls_number_parameters 229
_refine_ls_number_reflns 2963
_refine_ls_number_restraints 0
_refine_ls_restrained_S_all 1.139
_refine_ls_R_factor_all 0.0181
_refine_ls_R_factor_gt 0.0164
_refine_ls_shift/su_max 0.001
_refine_ls_shift/su_mean 0.000
_refine_ls_structure_factor_coef Fsqd
_refine_ls_weighting_details 'w=1/[\s^2^(Fo^2^)+(0.0116P)^2^+1.7030P] where P=(Fo^2^+2Fc^2^)/3'
_refine_ls_weighting_scheme sigma
_refine_ls_wR_factor_gt 0.0401
_refine_ls_wR_factor_ref 0.0407
_reflns_number_gt 2826
_reflns_number_total 2963
_reflns_threshold_expression I>2\s(I)
_cod_data_source_file b717172b.txt
_cod_data_source_block LISA-4419-173
_cod_depositor_comments
;
The following automatic conversions were performed:
'_symmetry_cell_setting' value 'Monoclinic' changed to 'monoclinic'
according to '/home/saulius/struct/CIF-dictionaries/cif_core.dic'
dictionary named 'cif_core.dic' version 2.4.1 from 2010-06-29.

Automatic conversion script
Id: cif_fix_enum 1527 2010-12-29 10:47:43Z saulius 

The following automatic conversions were performed:

'_exptl_crystal_density_meas' value 'none' was changed to '?' - the
value is perceived as not measured.

Automatic conversion script
Id: cif_fix_values 3008 2015-01-20 13:52:24Z robertas 
;
_cod_original_sg_symbol_H-M 'P 21/n'
_cod_database_code 7003561

loop_
_symmetry_equiv_pos_as_xyz
x,y,z
1/2-x,1/2+y,1/2-z
-x,-y,-z
1/2+x,1/2-y,1/2+z

loop_
_atom_site_aniso_label
_atom_site_aniso_U_11
_atom_site_aniso_U_22
_atom_site_aniso_U_33
_atom_site_aniso_U_23
_atom_site_aniso_U_13
_atom_site_aniso_U_12
Mo1 0.0151(1) 0.0139(1) 0.0198(1) 0.0003(1) 0.0039(1) -0.0023(1)
Mo2 0.0139(1) 0.0152(1) 0.0202(1) 0.0019(1) 0.0043(1) 0.0008(1)
S1 0.0144(3) 0.0229(3) 0.0261(3) -0.0020(2) 0.0051(2) -0.0001(2)
S2 0.0181(3) 0.0186(3) 0.0239(3) 0.0014(2) 0.0043(2) -0.0044(2)
O1 0.0261(9) 0.0224(9) 0.0276(9) 0.0052(7) 0.0079(7) -0.0013(7)
O2 0.0203(8) 0.0206(8) 0.0256(8) -0.0015(7) 0.0034(7) -0.0054(7)
O3 0.0196(8) 0.0128(7) 0.0241(8) -0.0017(6) 0.0069(6) -0.0003(6)
O4 0.0170(8) 0.0234(9) 0.0320(9) 0.0057(7) 0.0034(7) 0.0004(7)
O5 0.0280(9) 0.0266(9) 0.0263(9) 0.0015(7) 0.0113(7) 0.0031(7)
O14 0.0291(9) 0.0191(8) 0.0216(8) -0.0026(6) 0.0085(7) -0.0059(7)
O18 0.0158(8) 0.0169(8) 0.0199(8) -0.0017(6) 0.0029(6) 0.0003(6)
O24 0.0273(9) 0.0222(8) 0.0206(8) 0.0027(6) 0.0061(7) 0.0094(7)
O28 0.0164(8) 0.0137(7) 0.0222(8) 0.0005(6) 0.0027(6) 0.0006(6)
C11 0.0200(11) 0.0184(11) 0.0152(10) 0.0027(8) 0.0063(9) -0.0011(9)
C12 0.0259(13) 0.0202(12) 0.0251(12) 0.0019(9) 0.0097(10) 0.0042(10)
C13 0.0375(14) 0.0168(11) 0.0234(12) -0.0006(9) 0.0136(10) -0.0008(10)
C15 0.0230(12) 0.0206(11) 0.0158(10) 0.0016(9) 0.0048(9) -0.0026(9)
C16 0.0195(11) 0.0157(10) 0.0144(10) 0.0019(8) 0.0049(8) -0.0001(9)
C17 0.0197(12) 0.0396(15) 0.0260(12) -0.0041(11) -0.0008(10) -0.0035(11)
C21 0.0260(12) 0.0180(11) 0.0111(10) 0.0020(8) 0.0076(9) 0.0005(9)
C22 0.0357(14) 0.0166(11) 0.0175(11) -0.0005(9) 0.0088(10) -0.0024(10)
C23 0.0439(15) 0.0164(11) 0.0223(12) 0.0009(9) 0.0109(11) 0.0058(11)
C25 0.0246(12) 0.0200(11) 0.0154(10) 0.0032(9) 0.0067(9) 0.0052(9)
C26 0.0204(11) 0.0170(11) 0.0125(10) 0.0021(8) 0.0058(8) 0.0015(9)
C27 0.0196(12) 0.0313(14) 0.0279(13) 0.0041(10) 0.0002(10) 0.0035(10)

loop_
_atom_site_label
_atom_site_type_symbol
_atom_site_thermal_displace_type
_atom_site_fract_x
_atom_site_fract_y
_atom_site_fract_z
_atom_site_occupancy
_atom_site_U_iso_or_equiv
_atom_site_calc_flag
_atom_site_refinement_flags
Mo1 Mo Uani 0.58082(2) 0.32020(1) 0.29920(1) 1.000 0.0164(1) . .
Mo2 Mo Uani 0.25841(2) 0.25148(1) 0.36184(1) 1.000 0.0165(1) . .
S1 S Uani 0.72983(7) 0.18810(4) 0.24391(4) 1.000 0.0212(2) . .
S2 S Uani 0.19903(7) 0.07933(4) 0.33218(4) 1.000 0.0205(2) . .
O1 O Uani 0.5932(2) 0.40730(11) 0.22107(11) 1.000 0.0253(5) . .
O2 O Uani 0.75375(19) 0.33840(11) 0.39312(11) 1.000 0.0227(5) . .
O3 O Uani 0.39587(18) 0.35688(10) 0.34687(10) 1.000 0.0186(4) . .
O4 O Uani 0.06913(19) 0.27569(11) 0.28297(11) 1.000 0.0248(5) . .
O5 O Uani 0.2246(2) 0.26660(12) 0.46999(11) 1.000 0.0262(5) . .
O14 O Uani 0.2884(2) 0.01975(11) 0.07784(11) 1.000 0.0230(5) . .
O18 O Uani 0.37428(18) 0.23756(10) 0.21313(10) 1.000 0.0179(5) . .
O24 O Uani 0.7244(2) -0.03367(11) 0.42720(11) 1.000 0.0235(5) . .
O28 O Uani 0.50561(18) 0.19066(10) 0.40342(10) 1.000 0.0179(4) . .
C11 C Uani 0.5617(3) 0.12177(15) 0.18137(14) 1.000 0.0176(6) . .
C12 C Uani 0.5824(3) 0.03204(16) 0.14290(16) 1.000 0.0232(7) . .
C13 C Uani 0.4452(3) -0.01644(17) 0.09393(16) 1.000 0.0249(7) . .
C15 C Uani 0.2626(3) 0.10502(16) 0.11531(15) 1.000 0.0199(6) . .
C16 C Uani 0.3970(3) 0.15632(15) 0.17044(14) 1.000 0.0165(6) . .
C17 C Uani 0.0834(3) 0.13430(19) 0.08916(17) 1.000 0.0298(8) . .
C21 C Uani 0.3998(3) 0.03373(15) 0.36681(14) 1.000 0.0179(6) . .
C22 C Uani 0.4356(3) -0.06426(16) 0.36036(15) 1.000 0.0230(7) . .
C23 C Uani 0.5968(3) -0.09379(17) 0.38902(16) 1.000 0.0272(7) . .
C25 C Uani 0.6973(3) 0.06145(16) 0.43455(15) 1.000 0.0198(6) . .
C26 C Uani 0.5353(3) 0.09718(15) 0.40144(14) 1.000 0.0164(6) . .
C27 C Uani 0.8506(3) 0.11567(18) 0.48184(17) 1.000 0.0275(8) . .
H121 H Uiso 0.69180 0.00590 0.15130 1.000 0.0280 calc R
H131 H Uiso 0.45930 -0.07810 0.07000 1.000 0.0300 calc R
H171 H Uiso 0.01790 0.09180 0.03940 0.500 0.0450 calc R
H172 H Uiso 0.07350 0.20020 0.06570 0.500 0.0450 calc R
H173 H Uiso 0.04020 0.13020 0.14510 0.500 0.0450 calc R
H174 H Uiso 0.06980 0.18970 0.12740 0.500 0.0450 calc R
H175 H Uiso 0.01430 0.08130 0.10110 0.500 0.0450 calc R
H176 H Uiso 0.04750 0.15130 0.02170 0.500 0.0450 calc R
H221 H Uiso 0.34730 -0.10870 0.33610 1.000 0.0280 calc R
H231 H Uiso 0.62120 -0.15930 0.38210 1.000 0.0330 calc R
H271 H Uiso 0.93620 0.10580 0.44770 1.000 0.0410 calc R
H272 H Uiso 0.89400 0.09340 0.54740 1.000 0.0410 calc R
H273 H Uiso 0.82340 0.18380 0.48170 1.000 0.0410 calc R

loop_
_atom_type_symbol
_atom_type_description
_atom_type_scat_dispersion_real
_atom_type_scat_dispersion_imag
_atom_type_scat_source
S S 0.1246 0.1234 'International Tables Vol C Tables 4.2.6.8 and 6.1.1.4'
O O 0.0106 0.0060 'International Tables Vol C Tables 4.2.6.8 and 6.1.1.4'
Mo Mo -1.6832 0.6857 'International Tables Vol C Tables 4.2.6.8 and 6.1.1.4'
H H 0.0000 0.0000 'International Tables Vol C Tables 4.2.6.8 and 6.1.1.4'
C C 0.0033 0.0016 'International Tables Vol C Tables 4.2.6.8 and 6.1.1.4'

loop_
_geom_angle_atom_site_label_1
_geom_angle_atom_site_label_2
_geom_angle_atom_site_label_3
_geom_angle
_geom_angle_site_symmetry_1
_geom_angle_site_symmetry_2
_geom_angle_site_symmetry_3
_geom_angle_publ_flag
S1 Mo1 O1 100.93(6) . . . yes
S1 Mo1 O2 89.68(5) . . . yes
S1 Mo1 O3 146.77(5) . . . yes
S1 Mo1 O18 78.01(4) . . . yes
O1 Mo1 O2 104.19(8) . . . yes
O1 Mo1 O3 104.75(7) . . . yes
O1 Mo1 O18 100.07(7) . . . yes
O2 Mo1 O3 103.90(7) . . . yes
O2 Mo1 O18 154.49(6) . . . yes
O3 Mo1 O18 77.03(6) . . . yes
S2 Mo2 O3 145.87(5) . . . yes
S2 Mo2 O4 88.49(5) . . . yes
S2 Mo2 O5 102.15(6) . . . yes
S2 Mo2 O28 77.89(4) . . . yes
O3 Mo2 O4 103.41(7) . . . yes
O3 Mo2 O5 105.39(7) . . . yes
O3 Mo2 O28 77.88(6) . . . yes
O4 Mo2 O5 104.73(8) . . . yes
O4 Mo2 O28 153.93(7) . . . yes
O5 Mo2 O28 99.86(7) . . . yes
Mo1 S1 C11 100.23(8) . . . yes
Mo2 S2 C21 100.44(8) . . . yes
Mo1 O3 Mo2 113.11(7) . . . yes
C13 O14 C15 120.63(19) . . . yes
Mo1 O18 C16 122.71(14) . . . yes
C23 O24 C25 121.26(19) . . . yes
Mo2 O28 C26 123.43(14) . . . yes
S1 C11 C12 121.96(19) . . . yes
S1 C11 C16 119.34(16) . . . yes
C12 C11 C16 118.7(2) . . . no
C11 C12 C13 119.1(2) . . . no
O14 C13 C12 122.1(2) . . . yes
O14 C15 C16 120.3(2) . . . yes
O14 C15 C17 113.3(2) . . . yes
C16 C15 C17 126.4(2) . . . no
O18 C16 C11 119.6(2) . . . yes
O18 C16 C15 121.6(2) . . . yes
C11 C16 C15 118.9(2) . . . no
S2 C21 C22 122.95(18) . . . yes
S2 C21 C26 118.59(17) . . . yes
C22 C21 C26 118.4(2) . . . no
C21 C22 C23 119.0(2) . . . no
O24 C23 C22 122.2(2) . . . yes
O24 C25 C26 119.3(2) . . . yes
O24 C25 C27 113.7(2) . . . yes
C26 C25 C27 126.9(2) . . . no
O28 C26 C21 119.6(2) . . . yes
O28 C26 C25 120.8(2) . . . yes
C21 C26 C25 119.6(2) . . . no
C11 C12 H121 120.47 . . . no
C13 C12 H121 120.38 . . . no
O14 C13 H131 118.99 . . . no
C12 C13 H131 118.95 . . . no
C15 C17 H171 109.46 . . . no
C15 C17 H172 109.45 . . . no
C15 C17 H173 109.46 . . . no
C15 C17 H174 109.46 . . . no
C15 C17 H175 109.45 . . . no
C15 C17 H176 109.48 . . . no
H171 C17 H172 109.52 . . . no
H171 C17 H173 109.45 . . . no
H171 C17 H174 141.08 . . . no
H171 C17 H175 56.22 . . . no
H171 C17 H176 56.27 . . . no
H172 C17 H173 109.49 . . . no
H172 C17 H174 56.25 . . . no
H172 C17 H175 141.10 . . . no
H172 C17 H176 56.27 . . . no
H173 C17 H174 56.26 . . . no
H173 C17 H175 56.25 . . . no
H173 C17 H176 141.06 . . . no
H174 C17 H175 109.49 . . . no
H174 C17 H176 109.48 . . . no
H175 C17 H176 109.46 . . . no
C21 C22 H221 120.53 . . . no
C23 C22 H221 120.49 . . . no
O24 C23 H231 118.92 . . . no
C22 C23 H231 118.90 . . . no
C25 C27 H271 109.45 . . . no
C25 C27 H272 109.48 . . . no
C25 C27 H273 109.46 . . . no
H271 C27 H272 109.49 . . . no
H271 C27 H273 109.44 . . . no
H272 C27 H273 109.52 . . . no

loop_
_geom_bond_atom_site_label_1
_geom_bond_atom_site_label_2
_geom_bond_distance
_geom_bond_site_symmetry_1
_geom_bond_site_symmetry_2
_geom_bond_publ_flag
Mo1 S1 2.4755(6) . . yes
Mo1 O1 1.6937(16) . . yes
Mo1 O2 1.7088(16) . . yes
Mo1 O3 1.9135(15) . . yes
Mo1 O18 2.1579(15) . . yes
Mo2 S2 2.4731(6) . . yes
Mo2 O3 1.9094(15) . . yes
Mo2 O4 1.7036(16) . . yes
Mo2 O5 1.6946(16) . . yes
Mo2 O28 2.1393(15) . . yes
S1 C11 1.712(2) . . yes
S2 C21 1.717(3) . . yes
O14 C13 1.349(3) . . yes
O14 C15 1.354(3) . . yes
O18 C16 1.335(3) . . yes
O24 C23 1.344(3) . . yes
O24 C25 1.359(3) . . yes
O28 C26 1.333(3) . . yes
C11 C12 1.406(3) . . no
C11 C16 1.410(4) . . no
C12 C13 1.346(3) . . no
C15 C16 1.381(3) . . no
C15 C17 1.480(4) . . no
C21 C22 1.411(3) . . no
C21 C26 1.409(3) . . no
C22 C23 1.346(4) . . no
C25 C26 1.385(3) . . no
C25 C27 1.475(3) . . no
C12 H121 0.9503 . . no
C13 H131 0.9503 . . no
C17 H171 0.9806 . . no
C17 H172 0.9797 . . no
C17 H173 0.9802 . . no
C17 H174 0.9806 . . no
C17 H175 0.9799 . . no
C17 H176 0.9799 . . no
C22 H221 0.9499 . . no
C23 H231 0.9499 . . no
C27 H271 0.9801 . . no
C27 H272 0.9793 . . no
C27 H273 0.9793 . . no
